data_4322331
loop_
_publ_author_name
'Zhiping Zheng'
'Thomas G. Gray'
'R. H. Holm'

_publ_section_title
;
 Synthesis and Structures of Solvated Monoclusters and Bridged Di- and
 Triclusters Based on the cubic Building Block [Re6(\m3-Se)8]2+
;
_journal_name_full 'Inorganic Chemistry'
_journal_page_first 4888
_journal_page_last 4895
_journal_paper_doi 10.1021/ic9906050
_journal_volume 38
_journal_year 1999
_chemical_formula_sum 'C70 H158 F24 N2 P10 Re12 Sb4 Se16'
_chemical_formula_weight 5778.44
_chemical_name_systematic
; 
 ? 
;
_space_group_IT_number 14
_symmetry_cell_setting monoclinic
_symmetry_space_group_name_Hall '-P 2ybc'
_symmetry_space_group_name_H-M 'P 1 21/c 1'
_atom_sites_solution_hydrogens geom
_atom_sites_solution_primary direct
_atom_sites_solution_secondary difmap
_audit_creation_method SHELXL
_cell_angle_alpha 90.00
_cell_angle_beta 103.0360(10)
_cell_angle_gamma 90.00
_cell_formula_units_Z 2
_cell_length_a 12.65640(10)
_cell_length_b 22.99570(10)
_cell_length_c 23.5374(4)
_cell_measurement_temperature 213(2)
_cell_volume 6673.85(13)
_computing_structure_refinement 'SHELXL-93 (Sheldrick, 1993)'
_computing_structure_solution 'SHELXS-86 (Sheldrick, 1990)'
_diffrn_ambient_temperature 213(2)
_diffrn_radiation_monochromator graphite
_diffrn_radiation_source 'fine-focus sealed tube'
_diffrn_radiation_type MoK\a
_diffrn_radiation_wavelength 0.71073
_diffrn_reflns_av_R_equivalents 0.0757
_diffrn_reflns_av_sigmaI/netI 0.0855
_diffrn_reflns_limit_h_max 12
_diffrn_reflns_limit_h_min -14
_diffrn_reflns_limit_k_max 26
_diffrn_reflns_limit_k_min -27
_diffrn_reflns_limit_l_max 27
_diffrn_reflns_limit_l_min -27
_diffrn_reflns_number 27103
_diffrn_reflns_theta_max 22.50
_diffrn_reflns_theta_min 1.25
_exptl_absorpt_coefficient_mu 16.174
_exptl_crystal_density_diffrn 2.876
_exptl_crystal_F_000 5212
_refine_diff_density_max 1.774
_refine_diff_density_min -1.741
_refine_diff_density_rms 0.247
_refine_ls_extinction_coef 0.000010(3)
_refine_ls_extinction_expression Fc^*^=kFc[1+0.001xFc^2^\l^3^/sin(2\q)]^-1/4^
_refine_ls_extinction_method SHELXL
_refine_ls_goodness_of_fit_all 1.051
_refine_ls_goodness_of_fit_obs 1.149
_refine_ls_matrix_type full
_refine_ls_number_parameters 447
_refine_ls_number_reflns 8707
_refine_ls_number_restraints 0
_refine_ls_restrained_S_all 1.055
_refine_ls_restrained_S_obs 1.149
_refine_ls_R_factor_all 0.1257
_refine_ls_R_factor_obs 0.0627
_refine_ls_shift/esd_max 2.105
_refine_ls_shift/esd_mean 0.021
_refine_ls_structure_factor_coef Fsqd
_refine_ls_weighting_details 'w=1/[\s^2^(Fo^2^)+(0.0257P)^2^+226.6296P] where P=(Fo^2^+2Fc^2^)/3'
_refine_ls_weighting_scheme calc
_refine_ls_wR_factor_all 0.1350
_refine_ls_wR_factor_obs 0.1101
_reflns_number_observed 5053
_reflns_number_total 8721
_reflns_observed_criterion >2sigma(I)
_cod_data_source_file ic9906050_09.cif
_cod_data_source_block zz62
_cod_depositor_comments
;
The following automatic conversions were performed:

'_refine_ls_weighting_scheme' value 'calc
w=1/[\s^2^(Fo^2^)+(0.0257P)^2^+226.6296P] where P=(Fo^2^+2Fc^2^)/3'
was changed to 'calc'. New tag '_refine_ls_weighting_details' was
created. The value of the new tag was set to
'w=1/[\s^2^(Fo^2^)+(0.0257P)^2^+226.6296P] where P=(Fo^2^+2Fc^2^)/3'.

Automatic conversion script
Id: cif_fix_values 3143 2015-03-26 13:38:13Z robertas 
;
_cod_original_cell_volume 6673.84(13)
_cod_database_code 4322331

loop_
_symmetry_equiv_pos_as_xyz
'x, y, z'
'-x, y+1/2, -z+1/2'
'-x, -y, -z'
'x, -y-1/2, z-1/2'

loop_
_atom_site_aniso_label
_atom_site_aniso_U_11
_atom_site_aniso_U_22
_atom_site_aniso_U_33
_atom_site_aniso_U_23
_atom_site_aniso_U_13
_atom_site_aniso_U_12
Re1 0.0378(7) 0.0279(5) 0.0373(7) 0.0020(5) 0.0116(5) -0.0032(5)
Re2 0.0366(7) 0.0307(6) 0.0426(7) 0.0047(5) 0.0171(6) -0.0037(5)
Re3 0.0374(7) 0.0287(5) 0.0441(7) 0.0028(5) 0.0191(6) -0.0013(5)
Re4 0.0417(7) 0.0372(6) 0.0404(7) -0.0006(5) 0.0154(6) -0.0068(5)
Re5 0.0339(6) 0.0330(6) 0.0409(7) 0.0048(5) 0.0144(5) 0.0006(5)
Re6 0.0363(6) 0.0317(6) 0.0395(7) 0.0066(5) 0.0158(5) -0.0023(5)
Se1 0.042(2) 0.0353(14) 0.048(2) 0.0076(13) 0.0127(14) -0.0021(13)
Se2 0.037(2) 0.0355(14) 0.050(2) 0.0084(13) 0.0135(13) -0.0031(13)
Se3 0.042(2) 0.050(2) 0.044(2) 0.0091(14) 0.0099(14) -0.0009(14)
Se4 0.036(2) 0.046(2) 0.052(2) 0.0051(14) 0.0138(14) -0.0075(14)
Se5 0.051(2) 0.044(2) 0.043(2) 0.0006(13) 0.0206(15) 0.0017(14)
Se6 0.056(2) 0.049(2) 0.043(2) -0.0004(14) 0.0251(15) -0.0035(15)
Se7 0.046(2) 0.0293(14) 0.057(2) 0.0052(13) 0.0167(15) 0.0005(13)
Se8 0.054(2) 0.0326(14) 0.059(2) -0.0041(14) 0.022(2) -0.0066(14)
Sb1 0.072(2) 0.128(2) 0.082(2) -0.011(2) 0.0152(15) 0.003(2)
Sb2 0.319(7) 0.077(2) 0.102(3) 0.013(2) 0.067(3) 0.013(3)
P1 0.080(6) 0.053(5) 0.055(5) -0.009(4) 0.007(5) -0.021(5)
P2 0.047(5) 0.049(4) 0.065(6) 0.013(4) 0.018(4) -0.006(4)
P3 0.052(5) 0.042(4) 0.082(6) -0.003(4) 0.031(5) 0.005(4)
P4 0.083(7) 0.063(5) 0.056(6) -0.020(5) 0.013(5) -0.017(5)
P5 0.046(5) 0.048(4) 0.068(6) 0.014(4) 0.024(4) 0.010(4)
F1 0.108(19) 0.198(27) 0.135(21) 0.010(20) 0.008(16) -0.020(19)
F2 0.102(18) 0.178(24) 0.143(21) -0.026(18) 0.005(16) -0.074(18)
F3 0.141(23) 0.244(32) 0.129(22) -0.057(22) 0.047(18) 0.008(23)
F4 0.116(22) 0.256(36) 0.224(34) 0.043(29) 0.017(22) -0.070(24)
F5 0.188(30) 0.325(44) 0.167(28) -0.144(30) 0.023(23) 0.059(30)
F6 0.307(47) 0.136(26) 0.321(50) 0.082(30) -0.020(38) -0.077(29)
F7 0.045(12) 0.210(26) 0.099(17) 0.041(16) 0.030(11) -0.035(14)
F8 0.208(42) 0.389(65) 0.490(78) -0.112(58) 0.088(47) 0.131(44)
F9 1.038(146) 0.186(35) 0.126(29) -0.044(27) 0.194(56) 0.088(58)
F10 0.310(43) 0.353(50) 0.069(19) -0.018(25) -0.006(22) 0.176(40)
F11 0.793(118) 0.068(20) 0.372(63) 0.103(30) -0.119(67) -0.075(39)
F12 0.439(66) 0.149(30) 0.456(70) 0.096(37) 0.294(59) 0.034(36)

loop_
_atom_site_label
_atom_site_type_symbol
_atom_site_fract_x
_atom_site_fract_y
_atom_site_fract_z
_atom_site_U_iso_or_equiv
_atom_site_thermal_displace_type
_atom_site_occupancy
_atom_site_calc_flag
_atom_site_refinement_flags
_atom_site_disorder_group
Re1 Re -0.44948(8) 0.17467(4) 0.21743(4) 0.0338(3) Uani 1 d . .
Re2 Re -0.33199(9) 0.27109(4) 0.22615(5) 0.0353(3) Uani 1 d . .
Re3 Re -0.48892(8) 0.26131(4) 0.28312(5) 0.0352(3) Uani 1 d . .
Re4 Re -0.28467(9) 0.26049(4) 0.34107(5) 0.0388(3) Uani 1 d . .
Re5 Re -0.24418(8) 0.17359(4) 0.27544(5) 0.0350(3) Uani 1 d . .
Re6 Re -0.40095(8) 0.16398(4) 0.33194(5) 0.0347(3) Uani 1 d . .
Se1 Se -0.5286(2) 0.26913(11) 0.17358(12) 0.0413(7) Uani 1 d . .
Se2 Se -0.5954(2) 0.16785(10) 0.27449(12) 0.0399(7) Uani 1 d . .
Se3 Se -0.2041(2) 0.16623(12) 0.38536(12) 0.0452(7) Uani 1 d . .
Se4 Se -0.1386(2) 0.26739(11) 0.28404(12) 0.0438(7) Uani 1 d . .
Se5 Se -0.2965(2) 0.18553(11) 0.16596(12) 0.0444(7) Uani 1 d . .
Se6 Se -0.4377(2) 0.24878(11) 0.39243(12) 0.0472(8) Uani 1 d . .
Se7 Se -0.3612(2) 0.08409(10) 0.26601(12) 0.0432(7) Uani 1 d . .
Se8 Se -0.3721(2) 0.35063(11) 0.29141(13) 0.0471(7) Uani 1 d . .
Sb1 Sb -0.8116(2) 0.35291(14) 0.02953(12) 0.0946(9) Uani 1 d . .
Sb2 Sb 0.2339(5) 0.48592(13) 0.4134(2) 0.163(2) Uani 1 d . .
P1 P -0.5688(7) 0.1196(3) 0.1362(4) 0.064(2) Uani 1 d . .
P2 P -0.2873(6) 0.3446(3) 0.1578(4) 0.053(2) Uani 1 d . .
P3 P -0.6514(6) 0.3212(3) 0.2837(4) 0.056(2) Uani 1 d . .
P4 P -0.1839(8) 0.3209(4) 0.4229(4) 0.068(2) Uani 1 d . .
P5 P -0.0777(6) 0.1162(3) 0.2731(4) 0.052(2) Uani 1 d . .
N N -0.4446(16) 0.0991(8) 0.3945(8) 0.037(5) Uiso 1 d . .
F1 F -0.6704(19) 0.3711(12) 0.0678(11) 0.150(10) Uani 1 d . .
F2 F -0.9534(18) 0.3446(11) -0.0095(11) 0.145(9) Uani 1 d . .
F3 F -0.8601(21) 0.3902(14) 0.0863(11) 0.169(11) Uani 1 d . .
F4 F -0.8150(22) 0.4283(15) -0.0122(14) 0.202(14) Uani 1 d . .
F5 F -0.7608(25) 0.3251(17) -0.0270(14) 0.229(18) Uani 1 d . .
F6 F -0.8075(34) 0.2889(14) 0.0674(19) 0.269(21) Uani 1 d . .
F7 F 0.1130(15) 0.4968(12) 0.4099(9) 0.116(9) Uani 1 d . .
F8 F 0.3661(34) 0.4492(23) 0.4067(26) 0.361(30) Uani 1 d . .
F9 F 0.2577(59) 0.4959(17) 0.4841(15) 0.440(45) Uani 1 d . .
F10 F 0.1856(30) 0.4716(17) 0.3406(11) 0.251(21) Uani 1 d . .
F11 F 0.2548(56) 0.5536(13) 0.3949(22) 0.451(44) Uani 1 d . .
F12 F 0.1803(41) 0.4135(15) 0.4286(23) 0.318(28) Uani 1 d . .
C1 C -0.5377(32) 0.1215(16) 0.0664(16) 0.106(13) Uiso 1 d . .
H1A H -0.4604(32) 0.1129(16) 0.0710(16) 0.127 Uiso 1 calc R .
H1B H -0.5785(32) 0.0906(16) 0.0424(16) 0.127 Uiso 1 calc R .
C2 C -0.5626(38) 0.1795(20) 0.0335(21) 0.156(19) Uiso 1 d . .
H2A H -0.5432(38) 0.1766(20) -0.0040(21) 0.233 Uiso 1 calc R .
H2B H -0.5210(38) 0.2104(20) 0.0562(21) 0.233 Uiso 1 calc R .
H2C H -0.6394(38) 0.1880(20) 0.0275(21) 0.233 Uiso 1 calc R .
C3 C -0.5811(36) 0.0441(17) 0.1486(19) 0.128(16) Uiso 1 d . .
H3A H -0.6224(36) 0.0265(17) 0.1124(19) 0.153 Uiso 1 calc R .
H3B H -0.5083(36) 0.0271(17) 0.1567(19) 0.153 Uiso 1 calc R .
C4 C -0.6345(28) 0.0272(15) 0.1973(15) 0.097(12) Uiso 1 d . .
H4A H -0.6367(28) -0.0149(15) 0.2000(15) 0.146 Uiso 1 calc R .
H4B H -0.7078(28) 0.0425(15) 0.1894(15) 0.146 Uiso 1 calc R .
H4C H -0.5933(28) 0.0430(15) 0.2338(15) 0.146 Uiso 1 calc R .
C5 C -0.7130(26) 0.1433(15) 0.1263(15) 0.088(11) Uiso 1 d . .
H5A H -0.7353(26) 0.1370(15) 0.1631(15) 0.105 Uiso 1 calc R .
H5B H -0.7169(26) 0.1852(15) 0.1185(15) 0.105 Uiso 1 calc R .
C6 C -0.7973(40) 0.1113(21) 0.0756(21) 0.171(21) Uiso 1 d . .
H6A H -0.8695(40) 0.1263(21) 0.0739(21) 0.257 Uiso 1 calc R .
H6B H -0.7961(40) 0.0698(21) 0.0835(21) 0.257 Uiso 1 calc R .
H6C H -0.7776(40) 0.1181(21) 0.0387(21) 0.257 Uiso 1 calc R .
C7 C -0.1673(28) 0.3234(15) 0.1291(16) 0.093(11) Uiso 1 d . .
H7A H -0.1053(28) 0.3181(15) 0.1621(16) 0.112 Uiso 1 calc R .
H7B H -0.1822(28) 0.2858(15) 0.1093(16) 0.112 Uiso 1 calc R .
C8 C -0.1349(35) 0.3684(19) 0.0853(19) 0.141(17) Uiso 1 d . .
H8A H -0.0719(35) 0.3542(19) 0.0725(19) 0.212 Uiso 1 calc R .
H8B H -0.1179(35) 0.4056(19) 0.1048(19) 0.212 Uiso 1 calc R .
H8C H -0.1949(35) 0.3732(19) 0.0518(19) 0.212 Uiso 1 calc R .
C9 C -0.3861(27) 0.3604(15) 0.0946(14) 0.088(11) Uiso 1 d . .
H9A H -0.4521(27) 0.3725(15) 0.1064(14) 0.106 Uiso 1 calc R .
H9B H -0.3608(27) 0.3938(15) 0.0754(14) 0.106 Uiso 1 calc R .
C10 C -0.4164(27) 0.3123(14) 0.0495(14) 0.087(11) Uiso 1 d . .
H10A H -0.4715(27) 0.3264(14) 0.0168(14) 0.130 Uiso 1 calc R .
H10B H -0.4444(27) 0.2792(14) 0.0671(14) 0.130 Uiso 1 calc R .
H10C H -0.3527(27) 0.3006(14) 0.0360(14) 0.130 Uiso 1 calc R .
C11 C -0.2627(35) 0.4238(18) 0.1852(19) 0.132(16) Uiso 1 d . .
H11A H -0.2557(35) 0.4496(18) 0.1531(19) 0.158 Uiso 1 calc R .
H11B H -0.3230(35) 0.4374(18) 0.2014(19) 0.158 Uiso 1 calc R .
C12 C -0.1522(31) 0.4231(17) 0.2345(17) 0.118(14) Uiso 1 d . .
H12A H -0.1363(31) 0.4621(17) 0.2498(17) 0.178 Uiso 1 calc R .
H12B H -0.0933(31) 0.4095(17) 0.2178(17) 0.178 Uiso 1 calc R .
H12C H -0.1603(31) 0.3973(17) 0.2659(17) 0.178 Uiso 1 calc R .
C13 C -0.6926(27) 0.3187(13) 0.3526(14) 0.079(10) Uiso 1 d . .
H13A H -0.6298(27) 0.3286(13) 0.3839(14) 0.095 Uiso 1 calc R .
H13B H -0.7477(27) 0.3488(13) 0.3522(14) 0.095 Uiso 1 calc R .
C14 C -0.7368(26) 0.2623(13) 0.3668(14) 0.079(10) Uiso 1 d . .
H14A H -0.7565(26) 0.2651(13) 0.4042(14) 0.118 Uiso 1 calc R .
H14B H -0.6823(26) 0.2323(13) 0.3686(14) 0.118 Uiso 1 calc R .
H14C H -0.8005(26) 0.2525(13) 0.3368(14) 0.118 Uiso 1 calc R .
C15 C -0.7670(23) 0.2998(13) 0.2276(13) 0.065(9) Uiso 1 d . .
H15A H -0.7487(23) 0.3048(13) 0.1896(13) 0.078 Uiso 1 calc R .
H15B H -0.7804(23) 0.2583(13) 0.2322(13) 0.078 Uiso 1 calc R .
C16 C -0.8725(29) 0.3331(16) 0.2270(16) 0.107(13) Uiso 1 d . .
H16A H -0.9297(29) 0.3187(16) 0.1955(16) 0.161 Uiso 1 calc R .
H16B H -0.8614(29) 0.3742(16) 0.2211(16) 0.161 Uiso 1 calc R .
H16C H -0.8931(29) 0.3275(16) 0.2639(16) 0.161 Uiso 1 calc R .
C17 C -0.6350(25) 0.4006(12) 0.2706(13) 0.066(9) Uiso 1 d . .
H17A H -0.6979(25) 0.4213(12) 0.2784(13) 0.079 Uiso 1 calc R .
H17B H -0.5706(25) 0.4147(12) 0.2986(13) 0.079 Uiso 1 calc R .
C18 C -0.6236(26) 0.4156(14) 0.2094(13) 0.078(10) Uiso 1 d . .
H18A H -0.6155(26) 0.4573(14) 0.2061(13) 0.117 Uiso 1 calc R .
H18B H -0.6879(26) 0.4029(14) 0.1813(13) 0.117 Uiso 1 calc R .
H18C H -0.5603(26) 0.3962(14) 0.2016(13) 0.117 Uiso 1 calc R .
C19 C -0.0462(48) 0.3429(30) 0.4168(33) 0.281(37) Uiso 1 d . .
H19A H -0.0455(48) 0.3526(30) 0.3763(33) 0.151(181) Uiso 1 calc R .
H19B H -0.0213(48) 0.3767(30) 0.4415(33) 0.089(42) Uiso 1 calc R .
C20 C 0.0245(44) 0.2910(23) 0.4370(24) 0.188(24) Uiso 1 d . .
H20A H 0.0984(44) 0.2996(23) 0.4347(24) 0.282 Uiso 1 calc R .
H20B H -0.0019(44) 0.2579(23) 0.4123(24) 0.282 Uiso 1 calc R .
H20C H 0.0226(44) 0.2820(23) 0.4770(24) 0.282 Uiso 1 calc R .
C21 C -0.1623(62) 0.2811(30) 0.4923(26) 0.204(27) Uiso 1 d . .
H21A H -0.2330(62) 0.2666(30) 0.4963(26) 1.085(1217) Uiso 1 calc R .
H21B H -0.1175(62) 0.2470(30) 0.4889(26) 0.085(100) Uiso 1 calc R .
C22 C -0.1108(53) 0.3117(28) 0.5481(30) 0.244(32) Uiso 1 d . .
H22A H -0.1050(53) 0.2851(28) 0.5806(30) 0.366 Uiso 1 calc R .
H22B H -0.1551(53) 0.3448(28) 0.5536(30) 0.366 Uiso 1 calc R .
H22C H -0.0390(53) 0.3252(28) 0.5461(30) 0.366 Uiso 1 calc R .
C23 C -0.2326(55) 0.3903(29) 0.4323(30) 0.251(33) Uiso 1 d . .
H23A H -0.1840(55) 0.4088(29) 0.4658(30) 0.301 Uiso 1 calc R .
H23B H -0.2312(55) 0.4137(29) 0.3977(30) 0.301 Uiso 1 calc R .
C24 C -0.3574(37) 0.3905(20) 0.4431(20) 0.150(18) Uiso 1 d . .
H24A H -0.3796(37) 0.4302(20) 0.4481(20) 0.225 Uiso 1 calc R .
H24B H -0.3593(37) 0.3683(20) 0.4779(20) 0.225 Uiso 1 calc R .
H24C H -0.4065(37) 0.3732(20) 0.4098(20) 0.225 Uiso 1 calc R .
C25 C -0.0914(25) 0.0366(12) 0.2813(13) 0.067(9) Uiso 1 d . .
H25A H -0.1558(25) 0.0233(12) 0.2528(13) 0.081 Uiso 1 calc R .
H25B H -0.0282(25) 0.0174(12) 0.2720(13) 0.081 Uiso 1 calc R .
C26 C -0.1008(27) 0.0177(14) 0.3402(14) 0.088(11) Uiso 1 d . .
H26A H -0.1077(27) -0.0243(14) 0.3409(14) 0.132 Uiso 1 calc R .
H26B H -0.1644(27) 0.0355(14) 0.3495(14) 0.132 Uiso 1 calc R .
H26C H -0.0366(27) 0.0296(14) 0.3687(14) 0.132 Uiso 1 calc R .
C27 C 0.0395(22) 0.1412(13) 0.3311(13) 0.065(9) Uiso 1 d . .
H27A H 0.0541(22) 0.1824(13) 0.3252(13) 0.078 Uiso 1 calc R .
H27B H 0.0224(22) 0.1370(13) 0.3695(13) 0.078 Uiso 1 calc R .
C28 C 0.1453(28) 0.1027(15) 0.3283(16) 0.099(12) Uiso 1 d . .
H28A H 0.2064(28) 0.1156(15) 0.3584(16) 0.149 Uiso 1 calc R .
H28B H 0.1622(28) 0.1073(15) 0.2904(16) 0.149 Uiso 1 calc R .
H28C H 0.1306(28) 0.0620(15) 0.3346(16) 0.149 Uiso 1 calc R .
C29 C -0.0286(25) 0.1202(13) 0.2063(13) 0.072(9) Uiso 1 d . .
H29A H 0.0296(25) 0.0916(13) 0.2084(13) 0.086 Uiso 1 calc R .
H29B H -0.0878(25) 0.1095(13) 0.1734(13) 0.086 Uiso 1 calc R .
C30 C 0.0153(27) 0.1818(14) 0.1944(15) 0.090(11) Uiso 1 d . .
H30A H 0.0401(27) 0.1808(14) 0.1583(15) 0.135 Uiso 1 calc R .
H30B H 0.0753(27) 0.1923(14) 0.2263(15) 0.135 Uiso 1 calc R .
H30C H -0.0422(27) 0.2103(14) 0.1913(15) 0.135 Uiso 1 calc R .
C31 C -0.3795(24) 0.0538(12) 0.4144(12) 0.061(8) Uiso 1 d . .
H31A H -0.3187(24) 0.0481(12) 0.3983(12) 0.073 Uiso 1 calc R .
C32 C -0.3954(24) 0.0142(12) 0.4574(12) 0.063(8) Uiso 1 d . .
H32A H -0.3444(24) -0.0151(12) 0.4718(12) 0.075 Uiso 1 calc R .
C33 C -0.4908(21) 0.0204(11) 0.4777(11) 0.045(7) Uiso 1 d . .
C34 C -0.5575(22) 0.0652(11) 0.4534(11) 0.049(7) Uiso 1 d . .
H34A H -0.6254(22) 0.0686(11) 0.4630(11) 0.059 Uiso 1 calc R .
C35 C -0.5301(20) 0.1057(10) 0.4156(10) 0.040(7) Uiso 1 d . .
H35A H -0.5744(20) 0.1386(10) 0.4049(10) 0.048 Uiso 1 calc R .

loop_
_atom_type_symbol
_atom_type_description
_atom_type_scat_dispersion_real
_atom_type_scat_dispersion_imag
_atom_type_scat_source
C C 0.0033 0.0016 'International Tables Vol C Tables 4.2.6.8 and 6.1.1.4'
H H 0.0000 0.0000 'International Tables Vol C Tables 4.2.6.8 and 6.1.1.4'
N N 0.0061 0.0033 'International Tables Vol C Tables 4.2.6.8 and 6.1.1.4'
F F 0.0171 0.0103 'International Tables Vol C Tables 4.2.6.8 and 6.1.1.4'
P P 0.1023 0.0942 'International Tables Vol C Tables 4.2.6.8 and 6.1.1.4'
Se Se -0.0929 2.2259 'International Tables Vol C Tables 4.2.6.8 and 6.1.1.4'
Sb Sb -0.5866 1.5461 'International Tables Vol C Tables 4.2.6.8 and 6.1.1.4'
Re Re -1.0185 7.2310 'International Tables Vol C Tables 4.2.6.8 and 6.1.1.4'

loop_
_geom_angle_atom_site_label_1
_geom_angle_atom_site_label_2
_geom_angle_atom_site_label_3
_geom_angle
_geom_angle_site_symmetry_1
_geom_angle_site_symmetry_3
_geom_angle_publ_flag
P1 Re1 Se7 93.3(2) . . ?
P1 Re1 Se1 90.4(2) . . ?
Se7 Re1 Se1 176.19(10) . . ?
P1 Re1 Se5 94.6(2) . . ?
Se7 Re1 Se5 89.43(9) . . ?
Se1 Re1 Se5 89.72(9) . . ?
P1 Re1 Se2 89.3(2) . . ?
Se7 Re1 Se2 90.56(9) . . ?
Se1 Re1 Se2 90.04(9) . . ?
Se5 Re1 Se2 176.15(10) . . ?
P1 Re1 Re6 134.1(2) . . ?
Se7 Re1 Re6 58.71(7) . . ?
Se1 Re1 Re6 118.65(8) . . ?
Se5 Re1 Re6 118.29(8) . . ?
Se2 Re1 Re6 58.63(7) . . ?
P1 Re1 Re3 132.1(2) . . ?
Se7 Re1 Re3 118.86(8) . . ?
Se1 Re1 Re3 58.50(7) . . ?
Se5 Re1 Re3 118.36(7) . . ?
Se2 Re1 Re3 58.44(7) . . ?
Re6 Re1 Re3 60.17(4) . . ?
P1 Re1 Re5 138.0(2) . . ?
Se7 Re1 Re5 58.27(7) . . ?
Se1 Re1 Re5 118.25(8) . . ?
Se5 Re1 Re5 58.49(7) . . ?
Se2 Re1 Re5 118.42(8) . . ?
Re6 Re1 Re5 59.80(4) . . ?
Re3 Re1 Re5 89.90(5) . . ?
P1 Re1 Re2 135.6(2) . . ?
Se7 Re1 Re2 118.28(8) . . ?
Se1 Re1 Re2 58.26(7) . . ?
Se5 Re1 Re2 58.37(7) . . ?
Se2 Re1 Re2 118.43(7) . . ?
Re6 Re1 Re2 90.09(5) . . ?
Re3 Re1 Re2 60.00(4) . . ?
Re5 Re1 Re2 60.01(4) . . ?
P2 Re2 Se8 90.5(2) . . ?
P2 Re2 Se1 92.2(2) . . ?
Se8 Re2 Se1 89.99(10) . . ?
P2 Re2 Se4 92.2(2) . . ?
Se8 Re2 Se4 89.98(10) . . ?
Se1 Re2 Se4 175.65(10) . . ?
P2 Re2 Se5 94.1(2) . . ?
Se8 Re2 Se5 175.46(9) . . ?
Se1 Re2 Se5 89.52(10) . . ?
Se4 Re2 Se5 90.17(10) . . ?
P2 Re2 Re3 133.9(2) . . ?
Se8 Re2 Re3 58.24(7) . . ?
Se1 Re2 Re3 58.37(7) . . ?
Se4 Re2 Re3 118.16(8) . . ?
Se5 Re2 Re3 117.88(7) . . ?
P2 Re2 Re4 133.8(2) . . ?
Se8 Re2 Re4 58.17(7) . . ?
Se1 Re2 Re4 118.13(7) . . ?
Se4 Re2 Re4 58.39(7) . . ?
Se5 Re2 Re4 118.31(8) . . ?
Re3 Re2 Re4 59.78(4) . . ?
P2 Re2 Re5 136.4(2) . . ?
Se8 Re2 Re5 118.09(8) . . ?
Se1 Re2 Re5 118.06(7) . . ?
Se4 Re2 Re5 58.30(7) . . ?
Se5 Re2 Re5 58.40(7) . . ?
Re3 Re2 Re5 89.71(4) . . ?
Re4 Re2 Re5 59.93(4) . . ?
P2 Re2 Re1 136.4(2) . . ?
Se8 Re2 Re1 117.96(7) . . ?
Se1 Re2 Re1 58.13(6) . . ?
Se4 Re2 Re1 118.22(8) . . ?
Se5 Re2 Re1 58.16(7) . . ?
Re3 Re2 Re1 59.74(4) . . ?
Re4 Re2 Re1 89.76(4) . . ?
Re5 Re2 Re1 59.94(4) . . ?
P3 Re3 Se8 91.1(2) . . ?
P3 Re3 Se1 89.5(2) . . ?
Se8 Re3 Se1 89.95(9) . . ?
P3 Re3 Se2 92.6(2) . . ?
Se8 Re3 Se2 176.28(10) . . ?
Se1 Re3 Se2 89.93(9) . . ?
P3 Re3 Se6 94.6(2) . . ?
Se8 Re3 Se6 90.16(10) . . ?
Se1 Re3 Se6 175.84(10) . . ?
Se2 Re3 Se6 89.69(9) . . ?
P3 Re3 Re4 136.0(2) . . ?
Se8 Re3 Re4 58.31(7) . . ?
Se1 Re3 Re4 118.41(7) . . ?
Se2 Re3 Re4 118.65(8) . . ?
Se6 Re3 Re4 58.35(7) . . ?
P3 Re3 Re1 133.6(2) . . ?
Se8 Re3 Re1 118.51(7) . . ?
Se1 Re3 Re1 58.30(7) . . ?
Se2 Re3 Re1 58.47(7) . . ?
Se6 Re3 Re1 118.18(8) . . ?
Re4 Re3 Re1 90.28(5) . . ?
P3 Re3 Re6 137.5(2) . . ?
Se8 Re3 Re6 118.40(8) . . ?
Se1 Re3 Re6 118.19(7) . . ?
Se2 Re3 Re6 58.55(7) . . ?
Se6 Re3 Re6 58.28(7) . . ?
Re4 Re3 Re6 60.10(4) . . ?
Re1 Re3 Re6 59.91(4) . . ?
P3 Re3 Re2 132.4(2) . . ?
Se8 Re3 Re2 58.26(7) . . ?
Se1 Re3 Re2 58.29(7) . . ?
Se2 Re3 Re2 118.72(7) . . ?
Se6 Re3 Re2 118.48(8) . . ?
Re4 Re3 Re2 60.14(4) . . ?
Re1 Re3 Re2 60.26(4) . . ?
Re6 Re3 Re2 90.09(4) . . ?
P4 Re4 Se8 89.7(2) . . ?
P4 Re4 Se6 90.2(2) . . ?
Se8 Re4 Se6 90.33(9) . . ?
P4 Re4 Se3 94.1(2) . . ?
Se8 Re4 Se3 176.21(11) . . ?
Se6 Re4 Se3 89.57(9) . . ?
P4 Re4 Se4 93.9(2) . . ?
Se8 Re4 Se4 89.97(9) . . ?
Se6 Re4 Se4 175.90(10) . . ?
Se3 Re4 Se4 89.86(9) . . ?
P4 Re4 Re3 132.0(2) . . ?
Se8 Re4 Re3 58.36(7) . . ?
Se6 Re4 Re3 58.58(8) . . ?
Se3 Re4 Re3 118.57(8) . . ?
Se4 Re4 Re3 118.35(8) . . ?
P4 Re4 Re6 135.4(2) . . ?
Se8 Re4 Re6 118.43(8) . . ?
Se6 Re4 Re6 58.34(7) . . ?
Se3 Re4 Re6 58.49(7) . . ?
Se4 Re4 Re6 118.07(8) . . ?
Re3 Re4 Re6 60.09(4) . . ?
P4 Re4 Re5 138.0(2) . . ?
Se8 Re4 Re5 118.35(8) . . ?
Se6 Re4 Re5 118.08(8) . . ?
Se3 Re4 Re5 58.54(7) . . ?
Se4 Re4 Re5 58.34(7) . . ?
Re3 Re4 Re5 89.98(5) . . ?
Re6 Re4 Re5 59.75(4) . . ?
P4 Re4 Re2 134.4(2) . . ?
Se8 Re4 Re2 58.25(7) . . ?
Se6 Re4 Re2 118.64(9) . . ?
Se3 Re4 Re2 118.65(8) . . ?
Se4 Re4 Re2 58.29(7) . . ?
Re3 Re4 Re2 60.07(4) . . ?
Re6 Re4 Re2 90.04(5) . . ?
Re5 Re4 Re2 60.12(4) . . ?
P5 Re5 Se7 92.8(2) . . ?
P5 Re5 Se4 91.1(2) . . ?
Se7 Re5 Se4 176.06(10) . . ?
P5 Re5 Se5 93.6(2) . . ?
Se7 Re5 Se5 89.16(10) . . ?
Se4 Re5 Se5 90.06(9) . . ?
P5 Re5 Se3 90.7(2) . . ?
Se7 Re5 Se3 90.78(9) . . ?
Se4 Re5 Se3 89.70(10) . . ?
Se5 Re5 Se3 175.70(10) . . ?
P5 Re5 Re6 134.6(2) . . ?
Se7 Re5 Re6 58.71(7) . . ?
Se4 Re5 Re6 118.48(7) . . ?
Se5 Re5 Re6 118.03(8) . . ?
Se3 Re5 Re6 58.52(7) . . ?
P5 Re5 Re4 133.4(2) . . ?
Se7 Re5 Re4 118.79(7) . . ?
Se4 Re5 Re4 58.39(7) . . ?
Se5 Re5 Re4 118.21(7) . . ?
Se3 Re5 Re4 58.22(7) . . ?
Re6 Re5 Re4 60.11(4) . . ?
P5 Re5 Re1 136.7(2) . . ?
Se7 Re5 Re1 58.17(7) . . ?
Se4 Re5 Re1 118.28(8) . . ?
Se5 Re5 Re1 58.16(7) . . ?
Se3 Re5 Re1 118.37(8) . . ?
Re6 Re5 Re1 59.88(4) . . ?
Re4 Re5 Re1 89.84(5) . . ?
P5 Re5 Re2 135.2(2) . . ?
Se7 Re5 Re2 118.22(8) . . ?
Se4 Re5 Re2 58.25(7) . . ?
Se5 Re5 Re2 58.28(7) . . ?
Se3 Re5 Re2 118.17(8) . . ?
Re6 Re5 Re2 90.15(4) . . ?
Re4 Re5 Re2 59.96(4) . . ?
Re1 Re5 Re2 60.05(4) . . ?
N Re6 Se6 92.3(5) . . ?
N Re6 Se3 92.7(5) . . ?
Se6 Re6 Se3 89.41(10) . . ?
N Re6 Se7 91.8(5) . . ?
Se6 Re6 Se7 175.89(9) . . ?
Se3 Re6 Se7 90.58(10) . . ?
N Re6 Se2 91.2(5) . . ?
Se6 Re6 Se2 89.64(10) . . ?
Se3 Re6 Se2 176.00(10) . . ?
Se7 Re6 Se2 90.09(10) . . ?
N Re6 Re5 135.2(5) . . ?
Se6 Re6 Re5 118.44(7) . . ?
Se3 Re6 Re5 58.61(7) . . ?
Se7 Re6 Re5 58.29(6) . . ?
Se2 Re6 Re5 118.68(8) . . ?
N Re6 Re1 134.1(5) . . ?
Se6 Re6 Re1 118.39(8) . . ?
Se3 Re6 Re1 118.90(8) . . ?
Se7 Re6 Re1 58.20(7) . . ?
Se2 Re6 Re1 58.38(7) . . ?
Re5 Re6 Re1 60.31(4) . . ?
N Re6 Re3 134.8(5) . . ?
Se6 Re6 Re3 58.47(7) . . ?
Se3 Re6 Re3 118.06(8) . . ?
Se7 Re6 Re3 118.10(8) . . ?
Se2 Re6 Re3 58.27(6) . . ?
Re5 Re6 Re3 90.05(4) . . ?
Re1 Re6 Re3 59.92(4) . . ?
N Re6 Re4 135.8(5) . . ?
Se6 Re6 Re4 58.31(7) . . ?
Se3 Re6 Re4 58.26(7) . . ?
Se7 Re6 Re4 118.41(7) . . ?
Se2 Re6 Re4 118.07(7) . . ?
Re5 Re6 Re4 60.14(4) . . ?
Re1 Re6 Re4 90.11(4) . . ?
Re3 Re6 Re4 59.81(4) . . ?
Re1 Se1 Re2 63.61(7) . . ?
Re1 Se1 Re3 63.21(7) . . ?
Re2 Se1 Re3 63.35(8) . . ?
Re3 Se2 Re1 63.10(6) . . ?
Re3 Se2 Re6 63.18(7) . . ?
Re1 Se2 Re6 62.98(7) . . ?
Re4 Se3 Re6 63.25(7) . . ?
Re4 Se3 Re5 63.24(7) . . ?
Re6 Se3 Re5 62.88(8) . . ?
Re2 Se4 Re5 63.45(7) . . ?
Re2 Se4 Re4 63.32(7) . . ?
Re5 Se4 Re4 63.28(7) . . ?
Re1 Se5 Re2 63.47(7) . . ?
Re1 Se5 Re5 63.35(7) . . ?
Re2 Se5 Re5 63.32(7) . . ?
Re4 Se6 Re6 63.35(7) . . ?
Re4 Se6 Re3 63.06(7) . . ?
Re6 Se6 Re3 63.25(7) . . ?
Re1 Se7 Re5 63.56(7) . . ?
Re1 Se7 Re6 63.09(7) . . ?
Re5 Se7 Re6 63.00(7) . . ?
Re4 Se8 Re3 63.33(7) . . ?
Re4 Se8 Re2 63.57(7) . . ?
Re3 Se8 Re2 63.51(7) . . ?
F6 Sb1 F5 96.3(21) . . ?
F6 Sb1 F3 89.9(19) . . ?
F5 Sb1 F3 173.4(18) . . ?
F6 Sb1 F2 94.7(15) . . ?
F5 Sb1 F2 93.9(13) . . ?
F3 Sb1 F2 87.9(12) . . ?
F6 Sb1 F1 91.6(15) . . ?
F5 Sb1 F1 88.4(13) . . ?
F3 Sb1 F1 89.1(12) . . ?
F2 Sb1 F1 173.0(12) . . ?
F6 Sb1 F4 178.4(18) . . ?
F5 Sb1 F4 85.0(17) . . ?
F3 Sb1 F4 88.8(14) . . ?
F2 Sb1 F4 86.2(11) . . ?
F1 Sb1 F4 87.4(11) . . ?
F7 Sb2 F9 89.0(25) . . ?
F7 Sb2 F11 92.8(27) . . ?
F9 Sb2 F11 97.6(24) . . ?
F7 Sb2 F10 81.5(15) . . ?
F9 Sb2 F10 169.4(30) . . ?
F11 Sb2 F10 87.7(22) . . ?
F7 Sb2 F12 75.7(17) . . ?
F9 Sb2 F12 85.5(23) . . ?
F11 Sb2 F12 168.2(29) . . ?
F10 Sb2 F12 87.6(22) . . ?
F7 Sb2 F8 161.5(19) . . ?
F9 Sb2 F8 100.5(29) . . ?
F11 Sb2 F8 101.5(31) . . ?
F10 Sb2 F8 87.4(20) . . ?
F12 Sb2 F8 89.1(21) . . ?
C3 P1 C1 102.9(19) . . ?
C3 P1 C5 100.7(18) . . ?
C1 P1 C5 107.0(17) . . ?
C3 P1 Re1 115.5(16) . . ?
C1 P1 Re1 118.3(13) . . ?
C5 P1 Re1 110.6(11) . . ?
C9 P2 C7 103.4(16) . . ?
C9 P2 C11 96.8(17) . . ?
C7 P2 C11 106.5(17) . . ?
C9 P2 Re2 117.9(12) . . ?
C7 P2 Re2 112.3(11) . . ?
C11 P2 Re2 117.8(13) . . ?
C15 P3 C13 107.3(15) . . ?
C15 P3 C17 104.4(14) . . ?
C13 P3 C17 104.0(14) . . ?
C15 P3 Re3 112.5(10) . . ?
C13 P3 Re3 113.2(11) . . ?
C17 P3 Re3 114.7(10) . . ?
C23 P4 C21 109.2(32) . . ?
C23 P4 C19 97.3(31) . . ?
C21 P4 C19 104.5(33) . . ?
C23 P4 Re4 118.5(24) . . ?
C21 P4 Re4 111.0(22) . . ?
C19 P4 Re4 114.8(24) . . ?
C29 P5 C25 101.4(13) . . ?
C29 P5 C27 104.2(14) . . ?
C25 P5 C27 107.9(14) . . ?
C29 P5 Re5 116.5(11) . . ?
C25 P5 Re5 114.9(10) . . ?
C27 P5 Re5 110.9(9) . . ?
C35 N C31 117.2(22) . . ?
C35 N Re6 121.4(16) . . ?
C31 N Re6 121.3(17) . . ?
C2 C1 P1 115.2(29) . . ?
C4 C3 P1 116.7(29) . . ?
C6 C5 P1 115.4(27) . . ?
C8 C7 P2 114.7(26) . . ?
C10 C9 P2 117.4(24) . . ?
C12 C11 P2 106.3(28) . . ?
C14 C13 P3 115.3(23) . . ?
C16 C15 P3 115.5(22) . . ?
C18 C17 P3 114.5(21) . . ?
C20 C19 P4 105.3(44) . . ?
C22 C21 P4 119.4(50) . . ?
C24 C23 P4 113.5(42) . . ?
C26 C25 P5 114.5(22) . . ?
C28 C27 P5 109.3(20) . . ?
C30 C29 P5 113.8(21) . . ?
N C31 C32 125.1(27) . . ?
C33 C32 C31 116.8(27) . . ?
C34 C33 C32 115.5(24) . . ?
C34 C33 C33 126.7(30) . 3_456 ?
C32 C33 C33 117.8(30) . 3_456 ?
C33 C34 C35 123.6(25) . . ?
N C35 C34 121.2(24) . . ?

loop_
_geom_bond_atom_site_label_1
_geom_bond_atom_site_label_2
_geom_bond_distance
_geom_bond_site_symmetry_2
_geom_bond_publ_flag
Re1 P1 2.497(8) . ?
Re1 Se7 2.513(3) . ?
Re1 Se1 2.514(3) . ?
Re1 Se5 2.518(3) . ?
Re1 Se2 2.521(3) . ?
Re1 Re6 2.6373(15) . ?
Re1 Re3 2.6377(14) . ?
Re1 Re5 2.649(2) . ?
Re1 Re2 2.6517(14) . ?
Re2 P2 2.485(7) . ?
Re2 Se8 2.513(3) . ?
Re2 Se1 2.517(3) . ?
Re2 Se4 2.520(3) . ?
Re2 Se5 2.523(3) . ?
Re2 Re3 2.6447(14) . ?
Re2 Re4 2.646(2) . ?
Re2 Re5 2.6507(14) . ?
Re3 P3 2.477(7) . ?
Re3 Se8 2.512(3) . ?
Re3 Se1 2.519(3) . ?
Re3 Se2 2.520(3) . ?
Re3 Se6 2.524(3) . ?
Re3 Re4 2.637(2) . ?
Re3 Re6 2.6443(14) . ?
Re4 P4 2.481(8) . ?
Re4 Se8 2.511(3) . ?
Re4 Se6 2.518(3) . ?
Re4 Se3 2.519(3) . ?
Re4 Se4 2.522(3) . ?
Re4 Re6 2.6448(14) . ?
Re4 Re5 2.6457(15) . ?
Re5 P5 2.497(7) . ?
Re5 Se7 2.516(3) . ?
Re5 Se4 2.521(3) . ?
Re5 Se5 2.527(3) . ?
Re5 Se3 2.527(3) . ?
Re5 Re6 2.6353(14) . ?
Re6 N 2.25(2) . ?
Re6 Se6 2.519(3) . ?
Re6 Se3 2.525(3) . ?
Re6 Se7 2.527(3) . ?
Re6 Se2 2.528(3) . ?
Sb1 F6 1.72(3) . ?
Sb1 F5 1.73(3) . ?
Sb1 F3 1.81(2) . ?
Sb1 F2 1.83(2) . ?
Sb1 F1 1.86(2) . ?
Sb1 F4 1.99(3) . ?
Sb2 F7 1.53(2) . ?
Sb2 F9 1.64(3) . ?
Sb2 F11 1.65(3) . ?
Sb2 F10 1.71(3) . ?
Sb2 F12 1.86(3) . ?
Sb2 F8 1.91(3) . ?
P1 C3 1.77(4) . ?
P1 C1 1.77(4) . ?
P1 C5 1.87(3) . ?
P2 C9 1.75(3) . ?
P2 C7 1.86(3) . ?
P2 C11 1.93(4) . ?
P3 C15 1.80(3) . ?
P3 C13 1.81(3) . ?
P3 C17 1.87(3) . ?
P4 C23 1.74(6) . ?
P4 C21 1.84(6) . ?
P4 C19 1.85(6) . ?
P5 C29 1.82(3) . ?
P5 C25 1.85(3) . ?
P5 C27 1.87(3) . ?
N C35 1.30(3) . ?
N C31 1.34(3) . ?
C1 C2 1.54(5) . ?
C3 C4 1.51(4) . ?
C5 C6 1.59(5) . ?
C7 C8 1.58(5) . ?
C9 C10 1.52(4) . ?
C11 C12 1.60(5) . ?
C13 C14 1.48(4) . ?
C15 C16 1.54(4) . ?
C17 C18 1.52(4) . ?
C19 C20 1.50(7) . ?
C21 C22 1.50(7) . ?
C23 C24 1.66(6) . ?
C25 C26 1.48(4) . ?
C27 C28 1.62(4) . ?
C29 C30 1.57(4) . ?
C31 C32 1.41(4) . ?
C32 C33 1.40(3) . ?
C33 C34 1.37(3) . ?
C33 C33 1.47(5) 3_456 ?
C34 C35 1.39(3) . ?
